data_7125801
loop_
_publ_author_name
'Ohtsuki, Kazuaki'
'Walsgrove, Henry T. G.'
'Hayashi, Yoshihiro'
'Kawauchi, Susumu'
'Patrick, Brian O.'
'Gates, Derek P.'
'Ito, Shigekazu'

_publ_section_title
;
 Diels-Alder reactions of 1-phosphabutadienes: a highly selective route to
 P[double bond, length as m-dash]C-substituted phosphacyclohexenes.
;
_journal_issue 5
_journal_name_full 'Chemical communications (Cambridge, England)'
_journal_page_first 774
_journal_page_last 777
_journal_paper_doi 10.1039/c9cc08997g
_journal_volume 56
_journal_year 2020
_chemical_formula_moiety 'C44 H70 P2'
_chemical_formula_sum 'C44 H70 P2'
_chemical_formula_weight 660.94
_space_group_crystal_system monoclinic
_space_group_IT_number 14
_space_group_name_Hall '-P 2yn'
_space_group_name_H-M_alt 'P 1 21/n 1'
_atom_sites_solution_hydrogens geom
_atom_sites_solution_primary dual
_audit_creation_date 2019-07-02
_audit_creation_method
;
Olex2 1.2
(compiled 2018.05.29 svn.r3508 for OlexSys, GUI svn.r5506)
;
_audit_update_record
;
2019-09-16 deposited with the CCDC.	2019-12-05 downloaded from the CCDC.
;
_cell_angle_alpha 90
_cell_angle_beta 95.5090(10)
_cell_angle_gamma 90
_cell_formula_units_Z 8
_cell_length_a 20.2458(6)
_cell_length_b 10.1920(3)
_cell_length_c 39.8543(11)
_cell_measurement_reflns_used 9930
_cell_measurement_temperature 100(2)
_cell_measurement_theta_max 26.40
_cell_measurement_theta_min 2.18
_cell_volume 8185.8(4)
_computing_cell_refinement 'SAINT V8.38A (Bruker, 2016)'
_computing_data_reduction 'SAINT V8.38A (Bruker, 2016)'
_computing_molecular_graphics 'Olex2 (Dolomanov et al., 2009)'
_computing_publication_material 'Olex2 (Dolomanov et al., 2009)'
_computing_structure_refinement 'XL (Sheldrick, 2008)'
_computing_structure_solution 'XT (Sheldrick, 2015)'
_diffrn_ambient_temperature 100(2)
_diffrn_detector 'Bruker APEX2 area detector'
_diffrn_detector_area_resol_mean 7.9
_diffrn_detector_type 'CCD area detector'
_diffrn_measured_fraction_theta_full 1.000
_diffrn_measured_fraction_theta_max 0.996
_diffrn_measurement_device 'Bruker-Nonius Kappa diffractometer'
_diffrn_measurement_device_type 'Bruker APEX II area detector'
_diffrn_measurement_method '\w and \f scans'
_diffrn_radiation_monochromator 'mirror optics'
_diffrn_radiation_probe x-ray
_diffrn_radiation_type MoK\a
_diffrn_radiation_wavelength 0.71073
_diffrn_reflns_av_R_equivalents 0.0614
_diffrn_reflns_av_unetI/netI 0.0540
_diffrn_reflns_Laue_measured_fraction_full 1.000
_diffrn_reflns_Laue_measured_fraction_max 0.996
_diffrn_reflns_limit_h_max 25
_diffrn_reflns_limit_h_min -25
_diffrn_reflns_limit_k_max 12
_diffrn_reflns_limit_k_min -11
_diffrn_reflns_limit_l_max 49
_diffrn_reflns_limit_l_min -47
_diffrn_reflns_number 80792
_diffrn_reflns_point_group_measured_fraction_full 1.000
_diffrn_reflns_point_group_measured_fraction_max 0.996
_diffrn_reflns_theta_full 25.242
_diffrn_reflns_theta_max 26.429
_diffrn_reflns_theta_min 1.027
_diffrn_source 'microfocus sealed X-ray tube'
_diffrn_source_type 'Incoatec I\ms'
_diffrn_standards_number 0
_exptl_absorpt_coefficient_mu 0.134
_exptl_absorpt_correction_T_max 0.996
_exptl_absorpt_correction_T_min 0.940
_exptl_absorpt_correction_type multi-scan
_exptl_absorpt_process_details
'SADABS-2016/2 (Bruker, 2016/2) was used for absorption correction. wR2(int) was 0.0531 before and 0.0487 after correction. The ratio of minimum to maximum transmission is 0.9434. The \l/2 correction factor is not present.'
_exptl_crystal_colour colourless
_exptl_crystal_colour_primary colourless
_exptl_crystal_density_diffrn 1.073
_exptl_crystal_description plate
_exptl_crystal_F_000 2912
_exptl_crystal_recrystallization_method
'The material was recrystallised from a mixture of Et2O and pentane  by slow evaporation'
_exptl_crystal_size_max 0.19
_exptl_crystal_size_mid 0.09
_exptl_crystal_size_min 0.03
_refine_diff_density_max 0.308
_refine_diff_density_min -0.274
_refine_diff_density_rms 0.050
_refine_ls_extinction_coef 0.00013(5)
_refine_ls_extinction_expression Fc^*^=kFc[1+0.001xFc^2^\l^3^/sin(2\q)]^-1/4^
_refine_ls_extinction_method 'SHELXL-2018/3 (Sheldrick 2018)'
_refine_ls_goodness_of_fit_ref 0.998
_refine_ls_hydrogen_treatment constr
_refine_ls_matrix_type full
_refine_ls_number_parameters 870
_refine_ls_number_reflns 16787
_refine_ls_number_restraints 0
_refine_ls_restrained_S_all 0.998
_refine_ls_R_factor_all 0.0766
_refine_ls_R_factor_gt 0.0441
_refine_ls_shift/su_max 0.003
_refine_ls_shift/su_mean 0.000
_refine_ls_structure_factor_coef Fsqd
_refine_ls_weighting_details 'w=1/[\s^2^(Fo^2^)+(0.0418P)^2^+3.3446P] where P=(Fo^2^+2Fc^2^)/3'
_refine_ls_weighting_scheme calc
_refine_ls_wR_factor_gt 0.0902
_refine_ls_wR_factor_ref 0.1021
_reflns_Friedel_coverage 0.000
_reflns_number_gt 11887
_reflns_number_total 16787
_reflns_threshold_expression 'I > 2\s(I)'
_cod_data_source_file c9cc08997g2.cif
_cod_data_source_block dg564
_cod_depositor_comments 'Adding full bibliography for 7125799--7125801.cif.'
_cod_database_code 7125801
_shelx_shelxl_version_number 2018/3
_shelx_space_group_comment
;
The symmetry employed for this shelxl refinement is uniquely defined
by the following loop, which should always be used as a source of
symmetry information in preference to the above space-group names.
They are only intended as comments.
;
_shelx_estimated_absorpt_t_max 0.996
_shelx_estimated_absorpt_t_min 0.975
_olex2_refinement_description
;
1. Fixed Uiso
 At 1.2 times of:
  All C(H) groups, All C(H,H) groups
 At 1.5 times of:
  All C(H,H,H) groups
2.a Ternary CH refined with riding coordinates:
 C5(H5), C5(H5)
2.b Secondary CH2 refined with riding coordinates:
 C3(H3A,H3B), C4(H4A,H4B), C3(H3A,H3B), C4(H4A,H4B)
2.c Aromatic/amide H refined with riding coordinates:
 C2(H2), C11(H11), C13(H13), C29(H29), C31(H31), C2(H2), C11(H11), C13(H13),
 C29(H29), C31(H31)
2.d Idealised Me refined as rotating group:
 C7(H7A,H7B,H7C), C8(H8A,H8B,H8C), C16(H16A,H16B,H16C), C17(H17A,H17B,H17C),
 C18(H18A,H18B,H18C), C20(H20A,H20B,H20C), C21(H21A,H21B,H21C), C22(H22A,H22B,
 H22C), C24(H24A,H24B,H24C), C25(H25A,H25B,H25C), C26(H26A,H26B,H26C), C34(H34A,
 H34B,H34C), C35(H35A,H35B,H35C), C36(H36A,H36B,H36C), C38(H38A,H38B,H38C),
 C39(H39A,H39B,H39C), C40(H40A,H40B,H40C), C42(H42A,H42B,H42C), C43(H43A,H43B,
 H43C), C44(H44A,H44B,H44C), C7(H7A,H7B,H7C), C8(H8A,H8B,H8C), C16(H16A,H16B,
 H16C), C17(H17A,H17B,H17C), C18(H18A,H18B,H18C), C20(H20A,H20B,H20C), C21(H21A,
 H21B,H21C), C22(H22A,H22B,H22C), C24(H24A,H24B,H24C), C25(H25A,H25B,H25C),
 C26(H26A,H26B,H26C), C34(H34A,H34B,H34C), C35(H35A,H35B,H35C), C36(H36A,H36B,
 H36C), C38(H38A,H38B,H38C), C39(H39A,H39B,H39C), C40(H40A,H40B,H40C), C42(H42A,
 H42B,H42C), C43(H43A,H43B,H43C), C44(H44A,H44B,H44C)
;
_olex2_diffrn_ambient_temperature_device Kryoflex
_olex2_exptl_crystal_mounting_method 'The crystal was mounted on a mylar loop in oil'
_olex2_submission_original_sample_id HW166
_olex2_submission_special_instructions 'No special instructions were received'

loop_
_space_group_symop_operation_xyz
'x, y, z'
'-x+1/2, y+1/2, -z+1/2'
'-x, -y, -z'
'x-1/2, -y-1/2, z-1/2'

loop_
_atom_site_label
_atom_site_type_symbol
_atom_site_fract_x
_atom_site_fract_y
_atom_site_fract_z
_atom_site_U_iso_or_equiv
_atom_site_adp_type
_atom_site_occupancy
_atom_site_site_symmetry_order
_atom_site_calc_flag
_atom_site_refinement_flags_posn
P1_1 P 0.48981(2) 1.02066(5) 0.66148(2) 0.01217(10) Uani 1 1 d .
P2_1 P 0.28488(2) 1.03588(5) 0.64452(2) 0.01320(11) Uani 1 1 d .
C1_1 C 0.54908(9) 1.15550(19) 0.67026(4) 0.0162(4) Uani 1 1 d .
C2_1 C 0.54115(9) 1.27179(19) 0.65539(5) 0.0195(4) Uani 1 1 d .
H2_1 H 0.576972 1.331807 0.659281 0.023 Uiso 1 1 calc R
C3_1 C 0.48216(10) 1.3188(2) 0.63323(5) 0.0237(5) Uani 1 1 d .
H3A_1 H 0.497790 1.370297 0.614464 0.028 Uiso 1 1 calc R
H3B_1 H 0.455944 1.378340 0.646425 0.028 Uiso 1 1 calc R
C4_1 C 0.43715(10) 1.20955(19) 0.61856(5) 0.0210(4) Uani 1 1 d .
H4A_1 H 0.461111 1.158700 0.602373 0.025 Uiso 1 1 calc R
H4B_1 H 0.397710 1.249296 0.605871 0.025 Uiso 1 1 calc R
C5_1 C 0.41350(9) 1.11376(18) 0.64535(4) 0.0138(4) Uani 1 1 d .
H5_1 H 0.396446 1.164762 0.664139 0.017 Uiso 1 1 calc R
C6_1 C 0.35895(8) 1.02696(17) 0.62884(4) 0.0119(4) Uani 1 1 d .
C7_1 C 0.37426(9) 0.94929(18) 0.59838(4) 0.0161(4) Uani 1 1 d .
H7A_1 H 0.361352 1.000145 0.577926 0.024 Uiso 1 1 calc GR
H7B_1 H 0.349465 0.866590 0.597589 0.024 Uiso 1 1 calc GR
H7C_1 H 0.421931 0.930602 0.599796 0.024 Uiso 1 1 calc GR
C8_1 C 0.61107(9) 1.1264(2) 0.69335(5) 0.0237(5) Uani 1 1 d .
H8A_1 H 0.599135 1.077351 0.713043 0.035 Uiso 1 1 calc GR
H8B_1 H 0.632578 1.208952 0.700753 0.035 Uiso 1 1 calc GR
H8C_1 H 0.641651 1.073944 0.681212 0.035 Uiso 1 1 calc GR
C9_1 C 0.47394(8) 0.93579(17) 0.70166(4) 0.0113(4) Uani 1 1 d .
C10_1 C 0.43691(8) 0.98319(17) 0.72799(4) 0.0121(4) Uani 1 1 d .
C11_1 C 0.40720(9) 0.89057(18) 0.74789(4) 0.0138(4) Uani 1 1 d .
H11_1 H 0.378801 0.922162 0.763732 0.017 Uiso 1 1 calc R
C12_1 C 0.41648(8) 0.75737(18) 0.74597(4) 0.0129(4) Uani 1 1 d .
C13_1 C 0.46019(8) 0.71442(18) 0.72339(4) 0.0133(4) Uani 1 1 d .
H13_1 H 0.470588 0.623584 0.722970 0.016 Uiso 1 1 calc R
C14_1 C 0.48947(8) 0.79759(18) 0.70140(4) 0.0125(4) Uani 1 1 d .
C15_1 C 0.42604(9) 1.12612(18) 0.74062(4) 0.0138(4) Uani 1 1 d .
C16_1 C 0.46573(9) 1.23583(18) 0.72575(5) 0.0166(4) Uani 1 1 d .
H16A_1 H 0.513024 1.213486 0.728359 0.025 Uiso 1 1 calc GR
H16B_1 H 0.458706 1.318166 0.737600 0.025 Uiso 1 1 calc GR
H16C_1 H 0.450890 1.246140 0.701758 0.025 Uiso 1 1 calc GR
C17_1 C 0.44894(10) 1.12983(19) 0.77894(5) 0.0211(4) Uani 1 1 d .
H17A_1 H 0.420637 1.071847 0.790978 0.032 Uiso 1 1 calc GR
H17B_1 H 0.445509 1.219740 0.787313 0.032 Uiso 1 1 calc GR
H17C_1 H 0.495108 1.100231 0.782706 0.032 Uiso 1 1 calc GR
C18_1 C 0.35180(9) 1.16242(18) 0.73529(5) 0.0181(4) Uani 1 1 d .
H18A_1 H 0.337310 1.163237 0.711111 0.027 Uiso 1 1 calc GR
H18B_1 H 0.345094 1.249525 0.744807 0.027 Uiso 1 1 calc GR
H18C_1 H 0.325843 1.097555 0.746561 0.027 Uiso 1 1 calc GR
C19_1 C 0.38405(9) 0.65828(18) 0.76847(4) 0.0157(4) Uani 1 1 d .
C20_1 C 0.33810(10) 0.7254(2) 0.79176(5) 0.0243(5) Uani 1 1 d .
H20A_1 H 0.363959 0.786582 0.806776 0.036 Uiso 1 1 calc GR
H20B_1 H 0.317755 0.658907 0.805230 0.036 Uiso 1 1 calc GR
H20C_1 H 0.303289 0.773689 0.778118 0.036 Uiso 1 1 calc GR
C21_1 C 0.43861(10) 0.5849(2) 0.79039(5) 0.0239(5) Uani 1 1 d .
H21A_1 H 0.467889 0.540151 0.775868 0.036 Uiso 1 1 calc GR
H21B_1 H 0.418270 0.520086 0.804376 0.036 Uiso 1 1 calc GR
H21C_1 H 0.464487 0.647601 0.804931 0.036 Uiso 1 1 calc GR
C22_1 C 0.34268(10) 0.55820(18) 0.74664(5) 0.0190(4) Uani 1 1 d .
H22A_1 H 0.306017 0.603372 0.733563 0.029 Uiso 1 1 calc GR
H22B_1 H 0.324794 0.492183 0.761194 0.029 Uiso 1 1 calc GR
H22C_1 H 0.370825 0.515188 0.731251 0.029 Uiso 1 1 calc GR
C23_1 C 0.53723(9) 0.72735(18) 0.67817(4) 0.0150(4) Uani 1 1 d .
C24_1 C 0.49994(9) 0.6934(2) 0.64382(5) 0.0195(4) Uani 1 1 d .
H24A_1 H 0.461822 0.637364 0.647240 0.029 Uiso 1 1 calc GR
H24B_1 H 0.529839 0.646839 0.629974 0.029 Uiso 1 1 calc GR
H24C_1 H 0.484399 0.774341 0.632372 0.029 Uiso 1 1 calc GR
C25_1 C 0.60033(9) 0.80582(19) 0.67277(5) 0.0190(4) Uani 1 1 d .
H25A_1 H 0.588381 0.883111 0.658867 0.029 Uiso 1 1 calc GR
H25B_1 H 0.630814 0.750398 0.661363 0.029 Uiso 1 1 calc GR
H25C_1 H 0.621970 0.833888 0.694644 0.029 Uiso 1 1 calc GR
C26_1 C 0.56330(9) 0.59677(19) 0.69406(5) 0.0206(4) Uani 1 1 d .
H26A_1 H 0.581860 0.612356 0.717341 0.031 Uiso 1 1 calc GR
H26B_1 H 0.597878 0.561343 0.681019 0.031 Uiso 1 1 calc GR
H26C_1 H 0.526700 0.533775 0.693899 0.031 Uiso 1 1 calc GR
C27_1 C 0.23056(8) 0.93518(17) 0.61429(4) 0.0121(4) Uani 1 1 d .
C28_1 C 0.22465(8) 0.79710(18) 0.61848(4) 0.0126(4) Uani 1 1 d .
C29_1 C 0.19542(8) 0.72284(17) 0.59154(4) 0.0128(4) Uani 1 1 d .
H29_1 H 0.193036 0.630319 0.594052 0.015 Uiso 1 1 calc R
C30_1 C 0.16973(8) 0.77839(18) 0.56129(4) 0.0134(4) Uani 1 1 d .
C31_1 C 0.16969(9) 0.91456(18) 0.55930(4) 0.0136(4) Uani 1 1 d .
H31_1 H 0.149432 0.954418 0.539354 0.016 Uiso 1 1 calc R
C32_1 C 0.19768(8) 0.99566(17) 0.58492(4) 0.0123(4) Uani 1 1 d .
C33_1 C 0.24745(8) 0.72465(18) 0.65199(4) 0.0141(4) Uani 1 1 d .
C34_1 C 0.21984(10) 0.7951(2) 0.68201(5) 0.0237(5) Uani 1 1 d .
H34A_1 H 0.239791 0.882549 0.684762 0.036 Uiso 1 1 calc GR
H34B_1 H 0.230652 0.743978 0.702625 0.036 Uiso 1 1 calc GR
H34C_1 H 0.171552 0.803596 0.677677 0.036 Uiso 1 1 calc GR
C35_1 C 0.32330(9) 0.71294(18) 0.65760(4) 0.0154(4) Uani 1 1 d .
H35A_1 H 0.340145 0.675188 0.637470 0.023 Uiso 1 1 calc GR
H35B_1 H 0.335477 0.656018 0.677027 0.023 Uiso 1 1 calc GR
H35C_1 H 0.342692 0.800153 0.661873 0.023 Uiso 1 1 calc GR
C36_1 C 0.22041(10) 0.5832(2) 0.65209(5) 0.0250(5) Uani 1 1 d .
H36A_1 H 0.171977 0.584834 0.647545 0.038 Uiso 1 1 calc GR
H36B_1 H 0.232556 0.543176 0.674176 0.038 Uiso 1 1 calc GR
H36C_1 H 0.239502 0.531861 0.634619 0.038 Uiso 1 1 calc GR
C37_1 C 0.13904(9) 0.69831(18) 0.53107(4) 0.0163(4) Uani 1 1 d .
C38_1 C 0.14147(10) 0.55016(19) 0.53763(5) 0.0218(4) Uani 1 1 d .
H38A_1 H 0.187755 0.522185 0.542278 0.033 Uiso 1 1 calc GR
H38B_1 H 0.121079 0.503742 0.517731 0.033 Uiso 1 1 calc GR
H38C_1 H 0.117126 0.529801 0.557086 0.033 Uiso 1 1 calc GR
C39_1 C 0.17778(10) 0.7259(2) 0.50033(5) 0.0210(4) Uani 1 1 d .
H39A_1 H 0.177809 0.820414 0.495840 0.032 Uiso 1 1 calc GR
H39B_1 H 0.156577 0.679703 0.480583 0.032 Uiso 1 1 calc GR
H39C_1 H 0.223582 0.695032 0.505043 0.032 Uiso 1 1 calc GR
C40_1 C 0.06595(9) 0.7382(2) 0.52267(5) 0.0223(4) Uani 1 1 d .
H40A_1 H 0.041186 0.720490 0.542136 0.033 Uiso 1 1 calc GR
H40B_1 H 0.046702 0.687430 0.503249 0.033 Uiso 1 1 calc GR
H40C_1 H 0.063445 0.831963 0.517278 0.033 Uiso 1 1 calc GR
C41_1 C 0.18834(9) 1.14636(18) 0.57984(4) 0.0146(4) Uani 1 1 d .
C42_1 C 0.13270(9) 1.17692(18) 0.55178(5) 0.0197(4) Uani 1 1 d .
H42A_1 H 0.146160 1.147382 0.530044 0.030 Uiso 1 1 calc GR
H42B_1 H 0.124500 1.271682 0.550942 0.030 Uiso 1 1 calc GR
H42C_1 H 0.092042 1.131122 0.556495 0.030 Uiso 1 1 calc GR
C43_1 C 0.16736(10) 1.21279(19) 0.61185(5) 0.0205(4) Uani 1 1 d .
H43A_1 H 0.129388 1.165851 0.619589 0.031 Uiso 1 1 calc GR
H43B_1 H 0.154861 1.304069 0.606792 0.031 Uiso 1 1 calc GR
H43C_1 H 0.204463 1.210724 0.629545 0.031 Uiso 1 1 calc GR
C44_1 C 0.25192(9) 1.21221(19) 0.56963(5) 0.0211(4) Uani 1 1 d .
H44A_1 H 0.287557 1.202404 0.587910 0.032 Uiso 1 1 calc GR
H44B_1 H 0.243459 1.305661 0.565317 0.032 Uiso 1 1 calc GR
H44C_1 H 0.265186 1.170454 0.549167 0.032 Uiso 1 1 calc GR
P1_2 P 0.07363(2) 0.24444(5) 0.40113(2) 0.01143(10) Uani 1 1 d .
P2_2 P 0.27724(2) 0.24914(5) 0.41851(2) 0.01323(10) Uani 1 1 d .
C1_2 C 0.01696(9) 0.10465(18) 0.39352(4) 0.0141(4) Uani 1 1 d .
C2_2 C 0.02675(9) -0.00931(19) 0.40952(5) 0.0174(4) Uani 1 1 d .
H2_2 H -0.007973 -0.072023 0.406157 0.021 Uiso 1 1 calc R
C3_2 C 0.08664(10) -0.0496(2) 0.43229(5) 0.0223(4) Uani 1 1 d .
H3A_2 H 0.114483 -0.107829 0.419612 0.027 Uiso 1 1 calc R
H3B_2 H 0.071909 -0.100727 0.451328 0.027 Uiso 1 1 calc R
C4_2 C 0.12883(9) 0.06532(18) 0.44635(5) 0.0189(4) Uani 1 1 d .
H4A_2 H 0.168782 0.030514 0.459692 0.023 Uiso 1 1 calc R
H4B_2 H 0.103174 0.116165 0.461828 0.023 Uiso 1 1 calc R
C5_2 C 0.15094(9) 0.15864(18) 0.41900(4) 0.0135(4) Uani 1 1 d .
H5_2 H 0.169614 0.106247 0.400908 0.016 Uiso 1 1 calc R
C6_2 C 0.20356(8) 0.25229(17) 0.43479(4) 0.0126(4) Uani 1 1 d .
C7_2 C 0.18679(9) 0.32777(18) 0.46541(4) 0.0156(4) Uani 1 1 d .
H7A_2 H 0.198197 0.274932 0.485685 0.023 Uiso 1 1 calc GR
H7B_2 H 0.139206 0.347531 0.463367 0.023 Uiso 1 1 calc GR
H7C_2 H 0.212091 0.409871 0.467069 0.023 Uiso 1 1 calc GR
C8_2 C -0.04627(9) 0.12796(19) 0.37100(5) 0.0169(4) Uani 1 1 d .
H8A_2 H -0.076497 0.182060 0.382933 0.025 Uiso 1 1 calc GR
H8B_2 H -0.067443 0.043623 0.364987 0.025 Uiso 1 1 calc GR
H8C_2 H -0.035909 0.173338 0.350471 0.025 Uiso 1 1 calc GR
C9_2 C 0.09325(8) 0.32391(17) 0.36085(4) 0.0116(4) Uani 1 1 d .
C10_2 C 0.07927(8) 0.46307(18) 0.36022(4) 0.0123(4) Uani 1 1 d .
C11_2 C 0.11060(8) 0.54281(18) 0.33844(4) 0.0140(4) Uani 1 1 d .
H11_2 H 0.101749 0.634327 0.338655 0.017 Uiso 1 1 calc R
C12_2 C 0.15437(8) 0.49617(18) 0.31624(4) 0.0141(4) Uani 1 1 d .
C13_2 C 0.16276(9) 0.36277(18) 0.31522(4) 0.0155(4) Uani 1 1 d .
H13_2 H 0.191262 0.328671 0.299743 0.019 Uiso 1 1 calc R
C14_2 C 0.13194(8) 0.27294(17) 0.33559(4) 0.0126(4) Uani 1 1 d .
C15_2 C 0.02769(9) 0.53559(18) 0.38077(5) 0.0162(4) Uani 1 1 d .
C16_2 C -0.03671(9) 0.45644(19) 0.38116(5) 0.0189(4) Uani 1 1 d .
H16A_2 H -0.071128 0.511804 0.389541 0.028 Uiso 1 1 calc GR
H16B_2 H -0.028779 0.380056 0.395931 0.028 Uiso 1 1 calc GR
H16C_2 H -0.051346 0.426900 0.358242 0.028 Uiso 1 1 calc GR
C17_2 C 0.00584(10) 0.6661(2) 0.36361(5) 0.0257(5) Uani 1 1 d .
H17A_2 H 0.043236 0.727517 0.365344 0.039 Uiso 1 1 calc GR
H17B_2 H -0.030889 0.703581 0.374770 0.039 Uiso 1 1 calc GR
H17C_2 H -0.008741 0.650084 0.339798 0.039 Uiso 1 1 calc GR
C18_2 C 0.05595(9) 0.5696(2) 0.41688(5) 0.0210(4) Uani 1 1 d .
H18A_2 H 0.066874 0.488580 0.429436 0.031 Uiso 1 1 calc GR
H18B_2 H 0.022861 0.619240 0.428071 0.031 Uiso 1 1 calc GR
H18C_2 H 0.096124 0.622791 0.416177 0.031 Uiso 1 1 calc GR
C19_2 C 0.18469(9) 0.59281(19) 0.29245(5) 0.0178(4) Uani 1 1 d .
C20_2 C 0.12791(10) 0.6590(2) 0.27011(5) 0.0243(5) Uani 1 1 d .
H20A_2 H 0.100928 0.591726 0.257734 0.036 Uiso 1 1 calc GR
H20B_2 H 0.146567 0.718150 0.254080 0.036 Uiso 1 1 calc GR
H20C_2 H 0.100118 0.709303 0.284306 0.036 Uiso 1 1 calc GR
C21_2 C 0.23097(11) 0.5253(2) 0.26974(5) 0.0290(5) Uani 1 1 d .
H21A_2 H 0.267123 0.482100 0.283684 0.044 Uiso 1 1 calc GR
H21B_2 H 0.249457 0.590747 0.255243 0.044 Uiso 1 1 calc GR
H21C_2 H 0.206011 0.459701 0.255710 0.044 Uiso 1 1 calc GR
C22_2 C 0.22368(10) 0.7004(2) 0.31266(5) 0.0235(5) Uani 1 1 d .
H22A_2 H 0.238608 0.766314 0.297146 0.035 Uiso 1 1 calc GR
H22B_2 H 0.262294 0.661508 0.325698 0.035 Uiso 1 1 calc GR
H22C_2 H 0.195070 0.742163 0.328032 0.035 Uiso 1 1 calc GR
C23_2 C 0.14273(9) 0.12872(18) 0.32401(4) 0.0142(4) Uani 1 1 d .
C24_2 C 0.21677(9) 0.09204(19) 0.32923(5) 0.0181(4) Uani 1 1 d .
H24A_2 H 0.242571 0.154752 0.317172 0.027 Uiso 1 1 calc GR
H24B_2 H 0.223036 0.003478 0.320490 0.027 Uiso 1 1 calc GR
H24C_2 H 0.231831 0.094520 0.353331 0.027 Uiso 1 1 calc GR
C25_2 C 0.10313(9) 0.02107(18) 0.33989(5) 0.0164(4) Uani 1 1 d .
H25A_2 H 0.118447 0.013138 0.363888 0.025 Uiso 1 1 calc GR
H25B_2 H 0.109722 -0.062602 0.328566 0.025 Uiso 1 1 calc GR
H25C_2 H 0.055880 0.043788 0.337384 0.025 Uiso 1 1 calc GR
C26_2 C 0.11905(9) 0.1208(2) 0.28593(4) 0.0200(4) Uani 1 1 d .
H26A_2 H 0.072073 0.145148 0.282366 0.030 Uiso 1 1 calc GR
H26B_2 H 0.124788 0.030986 0.277899 0.030 Uiso 1 1 calc GR
H26C_2 H 0.145299 0.181157 0.273422 0.030 Uiso 1 1 calc GR
C27_2 C 0.32947(8) 0.34871(17) 0.44976(4) 0.0116(4) Uani 1 1 d .
C28_2 C 0.33247(8) 0.48739(17) 0.44779(4) 0.0117(4) Uani 1 1 d .
C29_2 C 0.35654(8) 0.55716(18) 0.47672(4) 0.0127(4) Uani 1 1 d .
H29_2 H 0.357019 0.650289 0.475776 0.015 Uiso 1 1 calc R
C30_2 C 0.37964(8) 0.49633(17) 0.50659(4) 0.0118(4) Uani 1 1 d .
C31_2 C 0.38311(8) 0.35947(18) 0.50656(4) 0.0134(4) Uani 1 1 d .
H31_2 H 0.401350 0.316372 0.526468 0.016 Uiso 1 1 calc R
C32_2 C 0.36110(8) 0.28335(17) 0.47875(4) 0.0128(4) Uani 1 1 d .
C33_2 C 0.31193(9) 0.56693(18) 0.41533(4) 0.0138(4) Uani 1 1 d .
C34_2 C 0.23649(9) 0.58783(19) 0.41032(5) 0.0182(4) Uani 1 1 d .
H34A_2 H 0.214237 0.502749 0.407078 0.027 Uiso 1 1 calc GR
H34B_2 H 0.225355 0.642944 0.390433 0.027 Uiso 1 1 calc GR
H34C_2 H 0.221753 0.631112 0.430256 0.027 Uiso 1 1 calc GR
C35_2 C 0.33624(10) 0.4988(2) 0.38435(5) 0.0203(4) Uani 1 1 d .
H35A_2 H 0.383569 0.478368 0.388804 0.031 Uiso 1 1 calc GR
H35B_2 H 0.329444 0.557199 0.364788 0.031 Uiso 1 1 calc GR
H35C_2 H 0.311200 0.417472 0.379724 0.031 Uiso 1 1 calc GR
C36_2 C 0.34422(10) 0.70424(19) 0.41679(5) 0.0222(4) Uani 1 1 d .
H36A_2 H 0.335227 0.747569 0.394878 0.033 Uiso 1 1 calc GR
H36B_2 H 0.392256 0.695459 0.422221 0.033 Uiso 1 1 calc GR
H36C_2 H 0.325665 0.756873 0.434203 0.033 Uiso 1 1 calc GR
C37_2 C 0.40548(9) 0.57264(18) 0.53841(4) 0.0139(4) Uani 1 1 d .
C38_2 C 0.40243(10) 0.72121(18) 0.53283(5) 0.0193(4) Uani 1 1 d .
H38A_2 H 0.428125 0.744493 0.514074 0.029 Uiso 1 1 calc GR
H38B_2 H 0.421064 0.766053 0.553343 0.029 Uiso 1 1 calc GR
H38C_2 H 0.356149 0.748184 0.527503 0.029 Uiso 1 1 calc GR
C39_2 C 0.47830(9) 0.5353(2) 0.54866(5) 0.0185(4) Uani 1 1 d .
H39A_2 H 0.481440 0.440657 0.552840 0.028 Uiso 1 1 calc GR
H39B_2 H 0.494410 0.582810 0.569216 0.028 Uiso 1 1 calc GR
H39C_2 H 0.505400 0.558701 0.530464 0.028 Uiso 1 1 calc GR
C40_2 C 0.36309(9) 0.5381(2) 0.56728(5) 0.0197(4) Uani 1 1 d .
H40A_2 H 0.317167 0.565977 0.561232 0.030 Uiso 1 1 calc GR
H40B_2 H 0.380864 0.583224 0.587909 0.030 Uiso 1 1 calc GR
H40C_2 H 0.364290 0.443065 0.571056 0.030 Uiso 1 1 calc GR
C41_2 C 0.37765(9) 0.13379(18) 0.47987(5) 0.0159(4) Uani 1 1 d .
C42_2 C 0.42532(10) 0.10008(19) 0.51110(5) 0.0211(4) Uani 1 1 d .
H42A_2 H 0.464653 0.156382 0.511677 0.032 Uiso 1 1 calc GR
H42B_2 H 0.438779 0.007940 0.510006 0.032 Uiso 1 1 calc GR
H42C_2 H 0.402889 0.114463 0.531515 0.032 Uiso 1 1 calc GR
C43_2 C 0.31657(10) 0.04377(19) 0.48141(5) 0.0220(4) Uani 1 1 d .
H43A_2 H 0.289723 0.075438 0.498941 0.033 Uiso 1 1 calc GR
H43B_2 H 0.331392 -0.046042 0.486713 0.033 Uiso 1 1 calc GR
H43C_2 H 0.289862 0.044840 0.459563 0.033 Uiso 1 1 calc GR
C44_2 C 0.41401(10) 0.09688(19) 0.44891(5) 0.0226(4) Uani 1 1 d .
H44A_2 H 0.384212 0.110195 0.428321 0.034 Uiso 1 1 calc GR
H44B_2 H 0.427531 0.004600 0.450517 0.034 Uiso 1 1 calc GR
H44C_2 H 0.453366 0.152422 0.448217 0.034 Uiso 1 1 calc GR

loop_
_atom_site_aniso_label
_atom_site_aniso_U_11
_atom_site_aniso_U_22
_atom_site_aniso_U_33
_atom_site_aniso_U_23
_atom_site_aniso_U_13
_atom_site_aniso_U_12
P1_1 0.0115(2) 0.0136(2) 0.0116(2) -0.00070(19) 0.00220(18) -0.00260(18)
P2_1 0.0125(2) 0.0154(3) 0.0117(2) -0.0027(2) 0.00130(18) -0.00041(19)
C1_1 0.0141(9) 0.0195(10) 0.0155(10) -0.0035(8) 0.0045(7) -0.0056(8)
C2_1 0.0194(10) 0.0192(11) 0.0207(10) -0.0016(8) 0.0065(8) -0.0095(8)
C3_1 0.0277(11) 0.0205(11) 0.0227(11) 0.0054(9) 0.0017(9) -0.0091(9)
C4_1 0.0232(10) 0.0201(11) 0.0192(10) 0.0040(9) -0.0004(8) -0.0058(8)
C5_1 0.0160(9) 0.0125(9) 0.0125(9) 0.0009(8) -0.0001(7) -0.0013(7)
C6_1 0.0149(9) 0.0101(9) 0.0104(9) 0.0037(7) 0.0003(7) -0.0001(7)
C7_1 0.0155(9) 0.0187(10) 0.0144(9) -0.0004(8) 0.0034(7) -0.0016(8)
C8_1 0.0159(10) 0.0249(11) 0.0297(11) -0.0040(9) -0.0001(8) -0.0068(8)
C9_1 0.0081(8) 0.0139(9) 0.0116(9) -0.0015(7) -0.0009(7) -0.0027(7)
C10_1 0.0112(8) 0.0119(9) 0.0129(9) 0.0001(7) -0.0010(7) 0.0004(7)
C11_1 0.0132(9) 0.0168(10) 0.0115(9) -0.0019(8) 0.0027(7) 0.0020(7)
C12_1 0.0123(8) 0.0151(9) 0.0107(9) 0.0015(7) -0.0011(7) -0.0006(7)
C13_1 0.0146(9) 0.0102(9) 0.0144(9) -0.0009(7) -0.0021(7) 0.0020(7)
C14_1 0.0099(8) 0.0149(9) 0.0122(9) -0.0027(8) -0.0011(7) -0.0004(7)
C15_1 0.0171(9) 0.0127(9) 0.0121(9) -0.0021(7) 0.0031(7) -0.0001(7)
C16_1 0.0192(9) 0.0146(10) 0.0160(10) -0.0046(8) 0.0009(8) -0.0017(8)
C17_1 0.0296(11) 0.0164(10) 0.0173(10) -0.0039(8) 0.0018(8) -0.0016(9)
C18_1 0.0185(10) 0.0145(10) 0.0222(10) -0.0037(8) 0.0068(8) 0.0008(8)
C19_1 0.0206(10) 0.0130(10) 0.0136(9) 0.0023(8) 0.0016(8) -0.0014(8)
C20_1 0.0317(11) 0.0211(11) 0.0223(11) 0.0034(9) 0.0131(9) -0.0052(9)
C21_1 0.0310(12) 0.0213(11) 0.0181(10) 0.0043(9) -0.0034(9) -0.0020(9)
C22_1 0.0230(10) 0.0157(10) 0.0182(10) 0.0045(8) 0.0011(8) -0.0031(8)
C23_1 0.0129(9) 0.0153(10) 0.0171(10) -0.0036(8) 0.0029(7) 0.0014(7)
C24_1 0.0163(9) 0.0228(11) 0.0196(10) -0.0080(9) 0.0025(8) 0.0016(8)
C25_1 0.0133(9) 0.0217(11) 0.0226(10) -0.0054(9) 0.0043(8) 0.0019(8)
C26_1 0.0158(9) 0.0213(11) 0.0249(11) -0.0043(9) 0.0034(8) 0.0056(8)
C27_1 0.0109(8) 0.0154(10) 0.0105(9) -0.0005(7) 0.0033(7) -0.0007(7)
C28_1 0.0083(8) 0.0159(9) 0.0140(9) 0.0019(8) 0.0034(7) 0.0008(7)
C29_1 0.0126(8) 0.0108(9) 0.0153(9) 0.0008(7) 0.0026(7) 0.0004(7)
C30_1 0.0124(9) 0.0147(10) 0.0136(9) -0.0002(8) 0.0041(7) 0.0011(7)
C31_1 0.0139(9) 0.0159(10) 0.0107(9) 0.0027(8) 0.0004(7) 0.0018(7)
C32_1 0.0110(8) 0.0124(9) 0.0139(9) 0.0020(7) 0.0038(7) 0.0003(7)
C33_1 0.0118(9) 0.0160(10) 0.0143(9) 0.0044(8) 0.0005(7) 0.0000(7)
C34_1 0.0232(10) 0.0322(12) 0.0164(10) 0.0090(9) 0.0061(8) 0.0083(9)
C35_1 0.0156(9) 0.0171(10) 0.0133(9) 0.0026(8) 0.0005(7) 0.0019(8)
C36_1 0.0248(11) 0.0253(12) 0.0233(11) 0.0139(9) -0.0066(9) -0.0077(9)
C37_1 0.0204(10) 0.0152(10) 0.0129(9) -0.0002(8) 0.0004(8) -0.0002(8)
C38_1 0.0318(11) 0.0161(10) 0.0173(10) -0.0031(8) 0.0015(8) -0.0021(9)
C39_1 0.0260(10) 0.0223(11) 0.0149(10) -0.0016(8) 0.0025(8) -0.0001(8)
C40_1 0.0217(10) 0.0244(11) 0.0200(10) -0.0050(9) -0.0027(8) -0.0021(9)
C41_1 0.0146(9) 0.0134(9) 0.0157(9) 0.0014(8) 0.0001(7) 0.0008(7)
C42_1 0.0221(10) 0.0118(10) 0.0243(11) 0.0047(8) -0.0016(8) 0.0016(8)
C43_1 0.0211(10) 0.0154(10) 0.0252(11) -0.0004(9) 0.0033(8) 0.0058(8)
C44_1 0.0184(10) 0.0170(10) 0.0279(11) 0.0069(9) 0.0022(8) -0.0003(8)
P1_2 0.0106(2) 0.0128(2) 0.0110(2) 0.00016(19) 0.00105(17) -0.00185(18)
P2_2 0.0124(2) 0.0143(2) 0.0127(2) -0.0031(2) -0.00039(18) -0.00163(19)
C1_2 0.0129(9) 0.0170(10) 0.0126(9) -0.0025(8) 0.0029(7) -0.0045(7)
C2_2 0.0154(9) 0.0202(11) 0.0168(10) -0.0019(8) 0.0023(8) -0.0087(8)
C3_2 0.0252(11) 0.0185(11) 0.0223(11) 0.0075(9) -0.0024(8) -0.0082(8)
C4_2 0.0190(10) 0.0186(10) 0.0184(10) 0.0068(8) -0.0022(8) -0.0049(8)
C5_2 0.0142(9) 0.0133(9) 0.0127(9) 0.0012(8) -0.0003(7) -0.0011(7)
C6_2 0.0146(9) 0.0118(9) 0.0109(9) 0.0039(7) -0.0020(7) -0.0010(7)
C7_2 0.0144(9) 0.0186(10) 0.0139(9) -0.0006(8) 0.0016(7) -0.0026(8)
C8_2 0.0124(9) 0.0207(10) 0.0175(10) -0.0023(8) 0.0007(7) -0.0039(8)
C9_2 0.0090(8) 0.0149(10) 0.0108(9) 0.0006(7) 0.0000(7) -0.0030(7)
C10_2 0.0091(8) 0.0159(10) 0.0113(9) -0.0011(8) -0.0018(7) -0.0005(7)
C11_2 0.0130(9) 0.0125(9) 0.0161(9) 0.0005(8) -0.0018(7) -0.0001(7)
C12_2 0.0099(8) 0.0193(10) 0.0127(9) 0.0021(8) -0.0017(7) -0.0019(7)
C13_2 0.0132(9) 0.0190(10) 0.0153(9) -0.0010(8) 0.0054(7) 0.0006(8)
C14_2 0.0103(8) 0.0142(10) 0.0129(9) 0.0011(7) -0.0012(7) -0.0009(7)
C15_2 0.0132(9) 0.0153(10) 0.0202(10) -0.0008(8) 0.0034(8) 0.0027(7)
C16_2 0.0137(9) 0.0213(11) 0.0220(10) -0.0016(9) 0.0034(8) 0.0025(8)
C17_2 0.0206(10) 0.0207(11) 0.0373(12) 0.0023(10) 0.0098(9) 0.0079(9)
C18_2 0.0194(10) 0.0219(11) 0.0222(10) -0.0089(9) 0.0048(8) 0.0016(8)
C19_2 0.0166(9) 0.0200(10) 0.0171(10) 0.0053(8) 0.0027(8) -0.0017(8)
C20_2 0.0264(11) 0.0289(12) 0.0171(10) 0.0083(9) 0.0004(8) -0.0031(9)
C21_2 0.0297(12) 0.0301(12) 0.0295(12) 0.0091(10) 0.0148(10) -0.0019(10)
C22_2 0.0217(10) 0.0235(11) 0.0250(11) 0.0098(9) 0.0013(9) -0.0066(9)
C23_2 0.0125(9) 0.0146(10) 0.0156(9) -0.0034(8) 0.0021(7) 0.0002(7)
C24_2 0.0136(9) 0.0170(10) 0.0241(10) -0.0035(8) 0.0035(8) 0.0008(8)
C25_2 0.0161(9) 0.0151(10) 0.0180(10) -0.0046(8) 0.0023(8) -0.0017(8)
C26_2 0.0209(10) 0.0229(11) 0.0166(10) -0.0048(8) 0.0031(8) -0.0008(8)
C27_2 0.0079(8) 0.0153(9) 0.0120(9) -0.0032(7) 0.0024(7) -0.0020(7)
C28_2 0.0085(8) 0.0152(10) 0.0116(9) 0.0006(7) 0.0021(7) -0.0003(7)
C29_2 0.0112(8) 0.0109(9) 0.0159(9) -0.0003(8) 0.0013(7) 0.0009(7)
C30_2 0.0085(8) 0.0149(9) 0.0123(9) -0.0014(7) 0.0023(7) -0.0010(7)
C31_2 0.0131(9) 0.0142(9) 0.0125(9) 0.0020(8) 0.0000(7) -0.0001(7)
C32_2 0.0099(8) 0.0143(10) 0.0143(9) -0.0005(8) 0.0021(7) -0.0016(7)
C33_2 0.0143(9) 0.0154(10) 0.0117(9) 0.0021(8) 0.0012(7) 0.0001(7)
C34_2 0.0151(9) 0.0238(11) 0.0157(10) 0.0039(8) 0.0010(7) 0.0037(8)
C35_2 0.0225(10) 0.0253(11) 0.0142(10) 0.0040(8) 0.0063(8) 0.0040(8)
C36_2 0.0292(11) 0.0183(10) 0.0180(10) 0.0069(9) -0.0023(8) -0.0035(9)
C37_2 0.0155(9) 0.0147(10) 0.0114(9) -0.0024(8) 0.0012(7) -0.0012(7)
C38_2 0.0240(10) 0.0165(10) 0.0171(10) -0.0045(8) 0.0006(8) -0.0022(8)
C39_2 0.0160(9) 0.0237(11) 0.0151(10) -0.0053(8) -0.0015(8) -0.0011(8)
C40_2 0.0210(10) 0.0238(11) 0.0149(10) -0.0033(8) 0.0039(8) -0.0013(8)
C41_2 0.0153(9) 0.0113(9) 0.0207(10) -0.0017(8) 0.0003(8) 0.0004(7)
C42_2 0.0251(11) 0.0130(10) 0.0240(11) 0.0008(8) -0.0037(8) 0.0043(8)
C43_2 0.0238(10) 0.0123(10) 0.0295(11) 0.0019(9) -0.0002(9) -0.0017(8)
C44_2 0.0227(10) 0.0185(11) 0.0262(11) -0.0039(9) 0.0002(9) 0.0052(8)

loop_
_atom_type_symbol
_atom_type_description
_atom_type_scat_dispersion_real
_atom_type_scat_dispersion_imag
_atom_type_scat_source
C C 0.0033 0.0016 'International Tables Vol C Tables 4.2.6.8 and 6.1.1.4'
H H 0.0000 0.0000 'International Tables Vol C Tables 4.2.6.8 and 6.1.1.4'
P P 0.1023 0.0942 'International Tables Vol C Tables 4.2.6.8 and 6.1.1.4'

loop_
_geom_angle_atom_site_label_1
_geom_angle_atom_site_label_2
_geom_angle_atom_site_label_3
_geom_angle
C1_1 P1_1 C5_1 100.87(8)
C1_1 P1_1 C9_1 110.19(8)
C5_1 P1_1 C9_1 108.89(8)
C6_1 P2_1 C27_1 102.85(8)
C2_1 C1_1 P1_1 122.30(15)
C2_1 C1_1 C8_1 120.29(17)
C8_1 C1_1 P1_1 117.26(14)
C1_1 C2_1 H2_1 116.4
C1_1 C2_1 C3_1 127.26(18)
C3_1 C2_1 H2_1 116.4
C2_1 C3_1 H3A_1 108.7
C2_1 C3_1 H3B_1 108.7
C2_1 C3_1 C4_1 114.08(17)
H3A_1 C3_1 H3B_1 107.6
C4_1 C3_1 H3A_1 108.7
C4_1 C3_1 H3B_1 108.7
C3_1 C4_1 H4A_1 108.7
C3_1 C4_1 H4B_1 108.7
C3_1 C4_1 C5_1 114.11(16)
H4A_1 C4_1 H4B_1 107.6
C5_1 C4_1 H4A_1 108.7
C5_1 C4_1 H4B_1 108.7
P1_1 C5_1 H5_1 109.8
C4_1 C5_1 P1_1 104.80(12)
C4_1 C5_1 H5_1 109.8
C6_1 C5_1 P1_1 113.33(12)
C6_1 C5_1 C4_1 109.15(14)
C6_1 C5_1 H5_1 109.8
C5_1 C6_1 P2_1 116.49(13)
C7_1 C6_1 P2_1 126.00(13)
C7_1 C6_1 C5_1 117.32(15)
C6_1 C7_1 H7A_1 109.5
C6_1 C7_1 H7B_1 109.5
C6_1 C7_1 H7C_1 109.5
H7A_1 C7_1 H7B_1 109.5
H7A_1 C7_1 H7C_1 109.5
H7B_1 C7_1 H7C_1 109.5
C1_1 C8_1 H8A_1 109.5
C1_1 C8_1 H8B_1 109.5
C1_1 C8_1 H8C_1 109.5
H8A_1 C8_1 H8B_1 109.5
H8A_1 C8_1 H8C_1 109.5
H8B_1 C8_1 H8C_1 109.5
C10_1 C9_1 P1_1 127.98(13)
C10_1 C9_1 C14_1 117.67(15)
C14_1 C9_1 P1_1 112.89(12)
C9_1 C10_1 C15_1 130.57(15)
C11_1 C10_1 C9_1 118.04(16)
C11_1 C10_1 C15_1 111.29(14)
C10_1 C11_1 H11_1 117.8
C12_1 C11_1 C10_1 124.36(16)
C12_1 C11_1 H11_1 117.8
C11_1 C12_1 C13_1 116.47(16)
C11_1 C12_1 C19_1 123.22(15)
C13_1 C12_1 C19_1 120.24(16)
C12_1 C13_1 H13_1 118.3
C12_1 C13_1 C14_1 123.45(17)
C14_1 C13_1 H13_1 118.3
C9_1 C14_1 C23_1 126.49(15)
C13_1 C14_1 C9_1 118.91(15)
C13_1 C14_1 C23_1 114.60(15)
C16_1 C15_1 C10_1 117.45(14)
C16_1 C15_1 C17_1 104.18(15)
C16_1 C15_1 C18_1 108.21(15)
C17_1 C15_1 C10_1 107.53(14)
C18_1 C15_1 C10_1 110.14(14)
C18_1 C15_1 C17_1 108.94(14)
C15_1 C16_1 H16A_1 109.5
C15_1 C16_1 H16B_1 109.5
C15_1 C16_1 H16C_1 109.5
H16A_1 C16_1 H16B_1 109.5
H16A_1 C16_1 H16C_1 109.5
H16B_1 C16_1 H16C_1 109.5
C15_1 C17_1 H17A_1 109.5
C15_1 C17_1 H17B_1 109.5
C15_1 C17_1 H17C_1 109.5
H17A_1 C17_1 H17B_1 109.5
H17A_1 C17_1 H17C_1 109.5
H17B_1 C17_1 H17C_1 109.5
C15_1 C18_1 H18A_1 109.5
C15_1 C18_1 H18B_1 109.5
C15_1 C18_1 H18C_1 109.5
H18A_1 C18_1 H18B_1 109.5
H18A_1 C18_1 H18C_1 109.5
H18B_1 C18_1 H18C_1 109.5
C20_1 C19_1 C12_1 112.11(15)
C21_1 C19_1 C12_1 109.12(15)
C21_1 C19_1 C20_1 108.50(15)
C21_1 C19_1 C22_1 108.80(15)
C22_1 C19_1 C12_1 110.23(14)
C22_1 C19_1 C20_1 108.00(15)
C19_1 C20_1 H20A_1 109.5
C19_1 C20_1 H20B_1 109.5
C19_1 C20_1 H20C_1 109.5
H20A_1 C20_1 H20B_1 109.5
H20A_1 C20_1 H20C_1 109.5
H20B_1 C20_1 H20C_1 109.5
C19_1 C21_1 H21A_1 109.5
C19_1 C21_1 H21B_1 109.5
C19_1 C21_1 H21C_1 109.5
H21A_1 C21_1 H21B_1 109.5
H21A_1 C21_1 H21C_1 109.5
H21B_1 C21_1 H21C_1 109.5
C19_1 C22_1 H22A_1 109.5
C19_1 C22_1 H22B_1 109.5
C19_1 C22_1 H22C_1 109.5
H22A_1 C22_1 H22B_1 109.5
H22A_1 C22_1 H22C_1 109.5
H22B_1 C22_1 H22C_1 109.5
C24_1 C23_1 C14_1 110.44(14)
C24_1 C23_1 C25_1 109.60(15)
C24_1 C23_1 C26_1 106.87(15)
C25_1 C23_1 C14_1 114.26(15)
C25_1 C23_1 C26_1 104.44(15)
C26_1 C23_1 C14_1 110.84(14)
C23_1 C24_1 H24A_1 109.5
C23_1 C24_1 H24B_1 109.5
C23_1 C24_1 H24C_1 109.5
H24A_1 C24_1 H24B_1 109.5
H24A_1 C24_1 H24C_1 109.5
H24B_1 C24_1 H24C_1 109.5
C23_1 C25_1 H25A_1 109.5
C23_1 C25_1 H25B_1 109.5
C23_1 C25_1 H25C_1 109.5
H25A_1 C25_1 H25B_1 109.5
H25A_1 C25_1 H25C_1 109.5
H25B_1 C25_1 H25C_1 109.5
C23_1 C26_1 H26A_1 109.5
C23_1 C26_1 H26B_1 109.5
C23_1 C26_1 H26C_1 109.5
H26A_1 C26_1 H26B_1 109.5
H26A_1 C26_1 H26C_1 109.5
H26B_1 C26_1 H26C_1 109.5
C28_1 C27_1 P2_1 121.37(13)
C28_1 C27_1 C32_1 118.98(16)
C32_1 C27_1 P2_1 119.50(13)
C27_1 C28_1 C33_1 123.24(16)
C29_1 C28_1 C27_1 118.64(16)
C29_1 C28_1 C33_1 118.10(15)
C28_1 C29_1 H29_1 118.6
C30_1 C29_1 C28_1 122.84(16)
C30_1 C29_1 H29_1 118.6
C29_1 C30_1 C31_1 117.09(16)
C29_1 C30_1 C37_1 123.66(16)
C31_1 C30_1 C37_1 119.18(16)
C30_1 C31_1 H31_1 118.2
C30_1 C31_1 C32_1 123.58(17)
C32_1 C31_1 H31_1 118.2
C27_1 C32_1 C41_1 124.92(16)
C31_1 C32_1 C27_1 118.01(16)
C31_1 C32_1 C41_1 117.03(15)
C34_1 C33_1 C28_1 110.13(14)
C35_1 C33_1 C28_1 111.82(14)
C35_1 C33_1 C34_1 110.77(15)
C35_1 C33_1 C36_1 106.11(15)
C36_1 C33_1 C28_1 111.68(15)
C36_1 C33_1 C34_1 106.12(15)
C33_1 C34_1 H34A_1 109.5
C33_1 C34_1 H34B_1 109.5
C33_1 C34_1 H34C_1 109.5
H34A_1 C34_1 H34B_1 109.5
H34A_1 C34_1 H34C_1 109.5
H34B_1 C34_1 H34C_1 109.5
C33_1 C35_1 H35A_1 109.5
C33_1 C35_1 H35B_1 109.5
C33_1 C35_1 H35C_1 109.5
H35A_1 C35_1 H35B_1 109.5
H35A_1 C35_1 H35C_1 109.5
H35B_1 C35_1 H35C_1 109.5
C33_1 C36_1 H36A_1 109.5
C33_1 C36_1 H36B_1 109.5
C33_1 C36_1 H36C_1 109.5
H36A_1 C36_1 H36B_1 109.5
H36A_1 C36_1 H36C_1 109.5
H36B_1 C36_1 H36C_1 109.5
C30_1 C37_1 C39_1 109.13(15)
C30_1 C37_1 C40_1 109.77(15)
C38_1 C37_1 C30_1 112.69(15)
C38_1 C37_1 C39_1 107.74(15)
C38_1 C37_1 C40_1 108.15(16)
C40_1 C37_1 C39_1 109.31(15)
C37_1 C38_1 H38A_1 109.5
C37_1 C38_1 H38B_1 109.5
C37_1 C38_1 H38C_1 109.5
H38A_1 C38_1 H38B_1 109.5
H38A_1 C38_1 H38C_1 109.5
H38B_1 C38_1 H38C_1 109.5
C37_1 C39_1 H39A_1 109.5
C37_1 C39_1 H39B_1 109.5
C37_1 C39_1 H39C_1 109.5
H39A_1 C39_1 H39B_1 109.5
H39A_1 C39_1 H39C_1 109.5
H39B_1 C39_1 H39C_1 109.5
C37_1 C40_1 H40A_1 109.5
C37_1 C40_1 H40B_1 109.5
C37_1 C40_1 H40C_1 109.5
H40A_1 C40_1 H40B_1 109.5
H40A_1 C40_1 H40C_1 109.5
H40B_1 C40_1 H40C_1 109.5
C42_1 C41_1 C32_1 111.38(15)
C43_1 C41_1 C32_1 111.44(14)
C43_1 C41_1 C42_1 105.77(15)
C43_1 C41_1 C44_1 109.35(15)
C44_1 C41_1 C32_1 111.70(14)
C44_1 C41_1 C42_1 106.94(15)
C41_1 C42_1 H42A_1 109.5
C41_1 C42_1 H42B_1 109.5
C41_1 C42_1 H42C_1 109.5
H42A_1 C42_1 H42B_1 109.5
H42A_1 C42_1 H42C_1 109.5
H42B_1 C42_1 H42C_1 109.5
C41_1 C43_1 H43A_1 109.5
C41_1 C43_1 H43B_1 109.5
C41_1 C43_1 H43C_1 109.5
H43A_1 C43_1 H43B_1 109.5
H43A_1 C43_1 H43C_1 109.5
H43B_1 C43_1 H43C_1 109.5
C41_1 C44_1 H44A_1 109.5
C41_1 C44_1 H44B_1 109.5
C41_1 C44_1 H44C_1 109.5
H44A_1 C44_1 H44B_1 109.5
H44A_1 C44_1 H44C_1 109.5
H44B_1 C44_1 H44C_1 109.5
C1_2 P1_2 C5_2 100.76(8)
C1_2 P1_2 C9_2 111.98(8)
C5_2 P1_2 C9_2 106.81(8)
C6_2 P2_2 C27_2 101.53(8)
C2_2 C1_2 P1_2 122.42(14)
C2_2 C1_2 C8_2 120.06(16)
C8_2 C1_2 P1_2 117.18(13)
C1_2 C2_2 H2_2 116.5
C1_2 C2_2 C3_2 127.09(17)
C3_2 C2_2 H2_2 116.5
C2_2 C3_2 H3A_2 108.8
C2_2 C3_2 H3B_2 108.8
C2_2 C3_2 C4_2 113.84(16)
H3A_2 C3_2 H3B_2 107.7
C4_2 C3_2 H3A_2 108.8
C4_2 C3_2 H3B_2 108.8
C3_2 C4_2 H4A_2 108.8
C3_2 C4_2 H4B_2 108.8
C3_2 C4_2 C5_2 113.79(15)
H4A_2 C4_2 H4B_2 107.7
C5_2 C4_2 H4A_2 108.8
C5_2 C4_2 H4B_2 108.8
P1_2 C5_2 H5_2 109.6
C4_2 C5_2 P1_2 105.51(12)
C4_2 C5_2 H5_2 109.6
C6_2 C5_2 P1_2 113.01(12)
C6_2 C5_2 C4_2 109.46(14)
C6_2 C5_2 H5_2 109.6
C5_2 C6_2 P2_2 116.10(13)
C7_2 C6_2 P2_2 126.73(13)
C7_2 C6_2 C5_2 116.86(15)
C6_2 C7_2 H7A_2 109.5
C6_2 C7_2 H7B_2 109.5
C6_2 C7_2 H7C_2 109.5
H7A_2 C7_2 H7B_2 109.5
H7A_2 C7_2 H7C_2 109.5
H7B_2 C7_2 H7C_2 109.5
C1_2 C8_2 H8A_2 109.5
C1_2 C8_2 H8B_2 109.5
C1_2 C8_2 H8C_2 109.5
H8A_2 C8_2 H8B_2 109.5
H8A_2 C8_2 H8C_2 109.5
H8B_2 C8_2 H8C_2 109.5
C10_2 C9_2 P1_2 112.42(12)
C14_2 C9_2 P1_2 128.38(13)
C14_2 C9_2 C10_2 117.60(15)
C9_2 C10_2 C15_2 126.21(15)
C11_2 C10_2 C9_2 119.04(15)
C11_2 C10_2 C15_2 114.66(16)
C10_2 C11_2 H11_2 118.2
C10_2 C11_2 C12_2 123.66(17)
C12_2 C11_2 H11_2 118.2
C11_2 C12_2 C19_2 119.29(16)
C13_2 C12_2 C11_2 116.42(16)
C13_2 C12_2 C19_2 124.03(16)
C12_2 C13_2 H13_2 117.8
C12_2 C13_2 C14_2 124.35(16)
C14_2 C13_2 H13_2 117.8
C9_2 C14_2 C23_2 130.60(15)
C13_2 C14_2 C9_2 118.17(16)
C13_2 C14_2 C23_2 111.05(15)
C16_2 C15_2 C10_2 111.44(15)
C16_2 C15_2 C17_2 104.49(15)
C16_2 C15_2 C18_2 110.46(15)
C17_2 C15_2 C10_2 110.57(15)
C18_2 C15_2 C10_2 112.82(15)
C18_2 C15_2 C17_2 106.63(16)
C15_2 C16_2 H16A_2 109.5
C15_2 C16_2 H16B_2 109.5
C15_2 C16_2 H16C_2 109.5
H16A_2 C16_2 H16B_2 109.5
H16A_2 C16_2 H16C_2 109.5
H16B_2 C16_2 H16C_2 109.5
C15_2 C17_2 H17A_2 109.5
C15_2 C17_2 H17B_2 109.5
C15_2 C17_2 H17C_2 109.5
H17A_2 C17_2 H17B_2 109.5
H17A_2 C17_2 H17C_2 109.5
H17B_2 C17_2 H17C_2 109.5
C15_2 C18_2 H18A_2 109.5
C15_2 C18_2 H18B_2 109.5
C15_2 C18_2 H18C_2 109.5
H18A_2 C18_2 H18B_2 109.5
H18A_2 C18_2 H18C_2 109.5
H18B_2 C18_2 H18C_2 109.5
C12_2 C19_2 C20_2 108.52(15)
C21_2 C19_2 C12_2 112.41(16)
C21_2 C19_2 C20_2 108.71(16)
C21_2 C19_2 C22_2 108.61(16)
C22_2 C19_2 C12_2 110.53(15)
C22_2 C19_2 C20_2 107.95(16)
C19_2 C20_2 H20A_2 109.5
C19_2 C20_2 H20B_2 109.5
C19_2 C20_2 H20C_2 109.5
H20A_2 C20_2 H20B_2 109.5
H20A_2 C20_2 H20C_2 109.5
H20B_2 C20_2 H20C_2 109.5
C19_2 C21_2 H21A_2 109.5
C19_2 C21_2 H21B_2 109.5
C19_2 C21_2 H21C_2 109.5
H21A_2 C21_2 H21B_2 109.5
H21A_2 C21_2 H21C_2 109.5
H21B_2 C21_2 H21C_2 109.5
C19_2 C22_2 H22A_2 109.5
C19_2 C22_2 H22B_2 109.5
C19_2 C22_2 H22C_2 109.5
H22A_2 C22_2 H22B_2 109.5
H22A_2 C22_2 H22C_2 109.5
H22B_2 C22_2 H22C_2 109.5
C24_2 C23_2 C14_2 110.53(14)
C24_2 C23_2 C26_2 108.98(14)
C25_2 C23_2 C14_2 117.29(14)
C25_2 C23_2 C24_2 108.17(15)
C25_2 C23_2 C26_2 104.03(15)
C26_2 C23_2 C14_2 107.43(15)
C23_2 C24_2 H24A_2 109.5
C23_2 C24_2 H24B_2 109.5
C23_2 C24_2 H24C_2 109.5
H24A_2 C24_2 H24B_2 109.5
H24A_2 C24_2 H24C_2 109.5
H24B_2 C24_2 H24C_2 109.5
C23_2 C25_2 H25A_2 109.5
C23_2 C25_2 H25B_2 109.5
C23_2 C25_2 H25C_2 109.5
H25A_2 C25_2 H25B_2 109.5
H25A_2 C25_2 H25C_2 109.5
H25B_2 C25_2 H25C_2 109.5
C23_2 C26_2 H26A_2 109.5
C23_2 C26_2 H26B_2 109.5
C23_2 C26_2 H26C_2 109.5
H26A_2 C26_2 H26B_2 109.5
H26A_2 C26_2 H26C_2 109.5
H26B_2 C26_2 H26C_2 109.5
C28_2 C27_2 P2_2 122.18(13)
C28_2 C27_2 C32_2 119.41(16)
C32_2 C27_2 P2_2 117.99(13)
C27_2 C28_2 C33_2 123.97(15)
C29_2 C28_2 C27_2 118.27(16)
C29_2 C28_2 C33_2 117.75(15)
C28_2 C29_2 H29_2 118.6
C30_2 C29_2 C28_2 122.87(16)
C30_2 C29_2 H29_2 118.6
C29_2 C30_2 C31_2 117.38(16)
C29_2 C30_2 C37_2 122.94(16)
C31_2 C30_2 C37_2 119.55(15)
C30_2 C31_2 H31_2 118.5
C32_2 C31_2 C30_2 123.06(17)
C32_2 C31_2 H31_2 118.5
C27_2 C32_2 C41_2 123.79(15)
C31_2 C32_2 C27_2 117.92(16)
C31_2 C32_2 C41_2 118.08(16)
C34_2 C33_2 C28_2 111.40(14)
C34_2 C33_2 C35_2 110.43(15)
C34_2 C33_2 C36_2 106.95(15)
C35_2 C33_2 C28_2 110.68(14)
C35_2 C33_2 C36_2 105.82(15)
C36_2 C33_2 C28_2 111.36(15)
C33_2 C34_2 H34A_2 109.5
C33_2 C34_2 H34B_2 109.5
C33_2 C34_2 H34C_2 109.5
H34A_2 C34_2 H34B_2 109.5
H34A_2 C34_2 H34C_2 109.5
H34B_2 C34_2 H34C_2 109.5
C33_2 C35_2 H35A_2 109.5
C33_2 C35_2 H35B_2 109.5
C33_2 C35_2 H35C_2 109.5
H35A_2 C35_2 H35B_2 109.5
H35A_2 C35_2 H35C_2 109.5
H35B_2 C35_2 H35C_2 109.5
C33_2 C36_2 H36A_2 109.5
C33_2 C36_2 H36B_2 109.5
C33_2 C36_2 H36C_2 109.5
H36A_2 C36_2 H36B_2 109.5
H36A_2 C36_2 H36C_2 109.5
H36B_2 C36_2 H36C_2 109.5
C30_2 C37_2 C39_2 109.61(14)
C30_2 C37_2 C40_2 109.32(14)
C38_2 C37_2 C30_2 112.04(15)
C38_2 C37_2 C39_2 107.89(15)
C38_2 C37_2 C40_2 108.48(15)
C39_2 C37_2 C40_2 109.45(15)
C37_2 C38_2 H38A_2 109.5
C37_2 C38_2 H38B_2 109.5
C37_2 C38_2 H38C_2 109.5
H38A_2 C38_2 H38B_2 109.5
H38A_2 C38_2 H38C_2 109.5
H38B_2 C38_2 H38C_2 109.5
C37_2 C39_2 H39A_2 109.5
C37_2 C39_2 H39B_2 109.5
C37_2 C39_2 H39C_2 109.5
H39A_2 C39_2 H39B_2 109.5
H39A_2 C39_2 H39C_2 109.5
H39B_2 C39_2 H39C_2 109.5
C37_2 C40_2 H40A_2 109.5
C37_2 C40_2 H40B_2 109.5
C37_2 C40_2 H40C_2 109.5
H40A_2 C40_2 H40B_2 109.5
H40A_2 C40_2 H40C_2 109.5
H40B_2 C40_2 H40C_2 109.5
C42_2 C41_2 C32_2 110.95(15)
C42_2 C41_2 C43_2 106.11(15)
C42_2 C41_2 C44_2 106.39(15)
C43_2 C41_2 C32_2 114.24(15)
C44_2 C41_2 C32_2 109.44(15)
C44_2 C41_2 C43_2 109.39(15)
C41_2 C42_2 H42A_2 109.5
C41_2 C42_2 H42B_2 109.5
C41_2 C42_2 H42C_2 109.5
H42A_2 C42_2 H42B_2 109.5
H42A_2 C42_2 H42C_2 109.5
H42B_2 C42_2 H42C_2 109.5
C41_2 C43_2 H43A_2 109.5
C41_2 C43_2 H43B_2 109.5
C41_2 C43_2 H43C_2 109.5
H43A_2 C43_2 H43B_2 109.5
H43A_2 C43_2 H43C_2 109.5
H43B_2 C43_2 H43C_2 109.5
C41_2 C44_2 H44A_2 109.5
C41_2 C44_2 H44B_2 109.5
C41_2 C44_2 H44C_2 109.5
H44A_2 C44_2 H44B_2 109.5
H44A_2 C44_2 H44C_2 109.5
H44B_2 C44_2 H44C_2 109.5

loop_
_geom_bond_atom_site_label_1
_geom_bond_atom_site_label_2
_geom_bond_distance
P1_1 C1_1 1.8359(19)
P1_1 C5_1 1.8734(18)
P1_1 C9_1 1.8744(18)
P2_1 C6_1 1.6815(17)
P2_1 C27_1 1.8601(18)
C1_1 C2_1 1.328(3)
C1_1 C8_1 1.513(3)
C2_1 H2_1 0.9500
C2_1 C3_1 1.495(3)
C3_1 H3A_1 0.9900
C3_1 H3B_1 0.9900
C3_1 C4_1 1.520(3)
C4_1 H4A_1 0.9900
C4_1 H4B_1 0.9900
C4_1 C5_1 1.556(2)
C5_1 H5_1 1.0000
C5_1 C6_1 1.515(2)
C6_1 C7_1 1.506(2)
C7_1 H7A_1 0.9800
C7_1 H7B_1 0.9800
C7_1 H7C_1 0.9800
C8_1 H8A_1 0.9800
C8_1 H8B_1 0.9800
C8_1 H8C_1 0.9800
C9_1 C10_1 1.431(2)
C9_1 C14_1 1.443(2)
C10_1 C11_1 1.405(2)
C10_1 C15_1 1.564(2)
C11_1 H11_1 0.9500
C11_1 C12_1 1.374(3)
C12_1 C13_1 1.392(2)
C12_1 C19_1 1.539(2)
C13_1 H13_1 0.9500
C13_1 C14_1 1.392(2)
C14_1 C23_1 1.574(2)
C15_1 C16_1 1.529(2)
C15_1 C17_1 1.553(2)
C15_1 C18_1 1.543(2)
C16_1 H16A_1 0.9800
C16_1 H16B_1 0.9800
C16_1 H16C_1 0.9800
C17_1 H17A_1 0.9800
C17_1 H17B_1 0.9800
C17_1 H17C_1 0.9800
C18_1 H18A_1 0.9800
C18_1 H18B_1 0.9800
C18_1 H18C_1 0.9800
C19_1 C20_1 1.537(3)
C19_1 C21_1 1.536(3)
C19_1 C22_1 1.536(3)
C20_1 H20A_1 0.9800
C20_1 H20B_1 0.9800
C20_1 H20C_1 0.9800
C21_1 H21A_1 0.9800
C21_1 H21B_1 0.9800
C21_1 H21C_1 0.9800
C22_1 H22A_1 0.9800
C22_1 H22B_1 0.9800
C22_1 H22C_1 0.9800
C23_1 C24_1 1.538(3)
C23_1 C25_1 1.540(2)
C23_1 C26_1 1.545(3)
C24_1 H24A_1 0.9800
C24_1 H24B_1 0.9800
C24_1 H24C_1 0.9800
C25_1 H25A_1 0.9800
C25_1 H25B_1 0.9800
C25_1 H25C_1 0.9800
C26_1 H26A_1 0.9800
C26_1 H26B_1 0.9800
C26_1 H26C_1 0.9800
C27_1 C28_1 1.424(2)
C27_1 C32_1 1.430(2)
C28_1 C29_1 1.398(2)
C28_1 C33_1 1.557(2)
C29_1 H29_1 0.9500
C29_1 C30_1 1.387(2)
C30_1 C31_1 1.390(2)
C30_1 C37_1 1.536(3)
C31_1 H31_1 0.9500
C31_1 C32_1 1.391(2)
C32_1 C41_1 1.558(2)
C33_1 C34_1 1.545(3)
C33_1 C35_1 1.535(2)
C33_1 C36_1 1.542(3)
C34_1 H34A_1 0.9800
C34_1 H34B_1 0.9800
C34_1 H34C_1 0.9800
C35_1 H35A_1 0.9800
C35_1 H35B_1 0.9800
C35_1 H35C_1 0.9800
C36_1 H36A_1 0.9800
C36_1 H36B_1 0.9800
C36_1 H36C_1 0.9800
C37_1 C38_1 1.532(3)
C37_1 C39_1 1.542(2)
C37_1 C40_1 1.540(3)
C38_1 H38A_1 0.9800
C38_1 H38B_1 0.9800
C38_1 H38C_1 0.9800
C39_1 H39A_1 0.9800
C39_1 H39B_1 0.9800
C39_1 H39C_1 0.9800
C40_1 H40A_1 0.9800
C40_1 H40B_1 0.9800
C40_1 H40C_1 0.9800
C41_1 C42_1 1.541(2)
C41_1 C43_1 1.540(2)
C41_1 C44_1 1.541(2)
C42_1 H42A_1 0.9800
C42_1 H42B_1 0.9800
C42_1 H42C_1 0.9800
C43_1 H43A_1 0.9800
C43_1 H43B_1 0.9800
C43_1 H43C_1 0.9800
C44_1 H44A_1 0.9800
C44_1 H44B_1 0.9800
C44_1 H44C_1 0.9800
P1_2 C1_2 1.8361(18)
P1_2 C5_2 1.8729(18)
P1_2 C9_2 1.8746(17)
P2_2 C6_2 1.6832(17)
P2_2 C27_2 1.8566(18)
C1_2 C2_2 1.331(3)
C1_2 C8_2 1.510(2)
C2_2 H2_2 0.9500
C2_2 C3_2 1.500(3)
C3_2 H3A_2 0.9900
C3_2 H3B_2 0.9900
C3_2 C4_2 1.524(3)
C4_2 H4A_2 0.9900
C4_2 H4B_2 0.9900
C4_2 C5_2 1.545(2)
C5_2 H5_2 1.0000
C5_2 C6_2 1.521(2)
C6_2 C7_2 1.509(2)
C7_2 H7A_2 0.9800
C7_2 H7B_2 0.9800
C7_2 H7C_2 0.9800
C8_2 H8A_2 0.9800
C8_2 H8B_2 0.9800
C8_2 H8C_2 0.9800
C9_2 C10_2 1.446(2)
C9_2 C14_2 1.431(2)
C10_2 C11_2 1.386(2)
C10_2 C15_2 1.572(2)
C11_2 H11_2 0.9500
C11_2 C12_2 1.395(2)
C12_2 C13_2 1.371(3)
C12_2 C19_2 1.535(2)
C13_2 H13_2 0.9500
C13_2 C14_2 1.408(2)
C14_2 C23_2 1.562(2)
C15_2 C16_2 1.534(2)
C15_2 C17_2 1.541(3)
C15_2 C18_2 1.537(3)
C16_2 H16A_2 0.9800
C16_2 H16B_2 0.9800
C16_2 H16C_2 0.9800
C17_2 H17A_2 0.9800
C17_2 H17B_2 0.9800
C17_2 H17C_2 0.9800
C18_2 H18A_2 0.9800
C18_2 H18B_2 0.9800
C18_2 H18C_2 0.9800
C19_2 C20_2 1.540(3)
C19_2 C21_2 1.528(3)
C19_2 C22_2 1.534(3)
C20_2 H20A_2 0.9800
C20_2 H20B_2 0.9800
C20_2 H20C_2 0.9800
C21_2 H21A_2 0.9800
C21_2 H21B_2 0.9800
C21_2 H21C_2 0.9800
C22_2 H22A_2 0.9800
C22_2 H22B_2 0.9800
C22_2 H22C_2 0.9800
C23_2 C24_2 1.539(2)
C23_2 C25_2 1.531(2)
C23_2 C26_2 1.549(2)
C24_2 H24A_2 0.9800
C24_2 H24B_2 0.9800
C24_2 H24C_2 0.9800
C25_2 H25A_2 0.9800
C25_2 H25B_2 0.9800
C25_2 H25C_2 0.9800
C26_2 H26A_2 0.9800
C26_2 H26B_2 0.9800
C26_2 H26C_2 0.9800
C27_2 C28_2 1.417(2)
C27_2 C32_2 1.431(2)
C28_2 C29_2 1.402(2)
C28_2 C33_2 1.549(2)
C29_2 H29_2 0.9500
C29_2 C30_2 1.383(2)
C30_2 C31_2 1.397(2)
C30_2 C37_2 1.536(2)
C31_2 H31_2 0.9500
C31_2 C32_2 1.391(2)
C32_2 C41_2 1.560(2)
C33_2 C34_2 1.536(2)
C33_2 C35_2 1.538(2)
C33_2 C36_2 1.543(3)
C34_2 H34A_2 0.9800
C34_2 H34B_2 0.9800
C34_2 H34C_2 0.9800
C35_2 H35A_2 0.9800
C35_2 H35B_2 0.9800
C35_2 H35C_2 0.9800
C36_2 H36A_2 0.9800
C36_2 H36B_2 0.9800
C36_2 H36C_2 0.9800
C37_2 C38_2 1.531(3)
C37_2 C39_2 1.539(2)
C37_2 C40_2 1.541(2)
C38_2 H38A_2 0.9800
C38_2 H38B_2 0.9800
C38_2 H38C_2 0.9800
C39_2 H39A_2 0.9800
C39_2 H39B_2 0.9800
C39_2 H39C_2 0.9800
C40_2 H40A_2 0.9800
C40_2 H40B_2 0.9800
C40_2 H40C_2 0.9800
C41_2 C42_2 1.539(3)
C41_2 C43_2 1.546(3)
C41_2 C44_2 1.543(3)
C42_2 H42A_2 0.9800
C42_2 H42B_2 0.9800
C42_2 H42C_2 0.9800
C43_2 H43A_2 0.9800
C43_2 H43B_2 0.9800
C43_2 H43C_2 0.9800
C44_2 H44A_2 0.9800
C44_2 H44B_2 0.9800
C44_2 H44C_2 0.9800

loop_
_geom_torsion_atom_site_label_1
_geom_torsion_atom_site_label_2
_geom_torsion_atom_site_label_3
_geom_torsion_atom_site_label_4
_geom_torsion
P1_1 C1_1 C2_1 C3_1 7.7(3)
P1_1 C5_1 C6_1 P2_1 123.92(12)
P1_1 C5_1 C6_1 C7_1 -60.81(18)
P1_1 C9_1 C10_1 C11_1 153.17(14)
P1_1 C9_1 C10_1 C15_1 -30.8(3)
P1_1 C9_1 C14_1 C13_1 -158.25(13)
P1_1 C9_1 C14_1 C23_1 21.5(2)
P2_1 C27_1 C28_1 C29_1 -166.02(12)
P2_1 C27_1 C28_1 C33_1 15.7(2)
P2_1 C27_1 C32_1 C31_1 166.04(13)
P2_1 C27_1 C32_1 C41_1 -16.4(2)
C1_1 P1_1 C5_1 C4_1 48.77(13)
C1_1 P1_1 C5_1 C6_1 167.68(12)
C1_1 P1_1 C9_1 C10_1 72.22(17)
C1_1 P1_1 C9_1 C14_1 -122.04(13)
C1_1 C2_1 C3_1 C4_1 -19.0(3)
C2_1 C3_1 C4_1 C5_1 53.8(2)
C3_1 C4_1 C5_1 P1_1 -69.47(18)
C3_1 C4_1 C5_1 C6_1 168.84(16)
C4_1 C5_1 C6_1 P2_1 -119.71(15)
C4_1 C5_1 C6_1 C7_1 55.6(2)
C5_1 P1_1 C1_1 C2_1 -22.59(17)
C5_1 P1_1 C1_1 C8_1 162.04(14)
C5_1 P1_1 C9_1 C10_1 -37.56(18)
C5_1 P1_1 C9_1 C14_1 128.19(13)
C6_1 P2_1 C27_1 C28_1 87.40(15)
C6_1 P2_1 C27_1 C32_1 -88.05(14)
C8_1 C1_1 C2_1 C3_1 -177.07(18)
C9_1 P1_1 C1_1 C2_1 -137.54(15)
C9_1 P1_1 C1_1 C8_1 47.09(16)
C9_1 P1_1 C5_1 C4_1 164.69(11)
C9_1 P1_1 C5_1 C6_1 -76.39(14)
C9_1 C10_1 C11_1 C12_1 6.6(3)
C9_1 C10_1 C15_1 C16_1 -7.1(3)
C9_1 C10_1 C15_1 C17_1 -124.04(19)
C9_1 C10_1 C15_1 C18_1 117.4(2)
C9_1 C14_1 C23_1 C24_1 -84.6(2)
C9_1 C14_1 C23_1 C25_1 39.5(2)
C9_1 C14_1 C23_1 C26_1 157.11(17)
C10_1 C9_1 C14_1 C13_1 9.1(2)
C10_1 C9_1 C14_1 C23_1 -171.17(16)
C10_1 C11_1 C12_1 C13_1 2.2(3)
C10_1 C11_1 C12_1 C19_1 179.08(17)
C11_1 C10_1 C15_1 C16_1 169.18(16)
C11_1 C10_1 C15_1 C17_1 52.20(19)
C11_1 C10_1 C15_1 C18_1 -66.38(19)
C11_1 C12_1 C13_1 C14_1 -5.5(3)
C11_1 C12_1 C19_1 C20_1 2.7(2)
C11_1 C12_1 C19_1 C21_1 -117.50(19)
C11_1 C12_1 C19_1 C22_1 123.08(19)
C12_1 C13_1 C14_1 C9_1 -0.2(3)
C12_1 C13_1 C14_1 C23_1 179.99(16)
C13_1 C12_1 C19_1 C20_1 179.46(16)
C13_1 C12_1 C19_1 C21_1 59.2(2)
C13_1 C12_1 C19_1 C22_1 -60.2(2)
C13_1 C14_1 C23_1 C24_1 95.10(19)
C13_1 C14_1 C23_1 C25_1 -140.80(17)
C13_1 C14_1 C23_1 C26_1 -23.1(2)
C14_1 C9_1 C10_1 C11_1 -12.0(2)
C14_1 C9_1 C10_1 C15_1 164.04(17)
C15_1 C10_1 C11_1 C12_1 -170.19(17)
C19_1 C12_1 C13_1 C14_1 177.56(16)
C27_1 P2_1 C6_1 C5_1 172.52(13)
C27_1 P2_1 C6_1 C7_1 -2.29(17)
C27_1 C28_1 C29_1 C30_1 -2.4(2)
C27_1 C28_1 C33_1 C34_1 48.8(2)
C27_1 C28_1 C33_1 C35_1 -74.8(2)
C27_1 C28_1 C33_1 C36_1 166.49(16)
C27_1 C32_1 C41_1 C42_1 -161.28(16)
C27_1 C32_1 C41_1 C43_1 -43.4(2)
C27_1 C32_1 C41_1 C44_1 79.2(2)
C28_1 C27_1 C32_1 C31_1 -9.5(2)
C28_1 C27_1 C32_1 C41_1 168.05(15)
C28_1 C29_1 C30_1 C31_1 -4.5(3)
C28_1 C29_1 C30_1 C37_1 178.36(16)
C29_1 C28_1 C33_1 C34_1 -129.45(17)
C29_1 C28_1 C33_1 C35_1 106.93(18)
C29_1 C28_1 C33_1 C36_1 -11.8(2)
C29_1 C30_1 C31_1 C32_1 4.4(3)
C29_1 C30_1 C37_1 C38_1 -1.5(2)
C29_1 C30_1 C37_1 C39_1 -121.09(18)
C29_1 C30_1 C37_1 C40_1 119.14(18)
C30_1 C31_1 C32_1 C27_1 2.6(3)
C30_1 C31_1 C32_1 C41_1 -175.18(16)
C31_1 C30_1 C37_1 C38_1 -178.54(16)
C31_1 C30_1 C37_1 C39_1 61.8(2)
C31_1 C30_1 C37_1 C40_1 -57.9(2)
C31_1 C32_1 C41_1 C42_1 16.3(2)
C31_1 C32_1 C41_1 C43_1 134.18(16)
C31_1 C32_1 C41_1 C44_1 -103.18(18)
C32_1 C27_1 C28_1 C29_1 9.5(2)
C32_1 C27_1 C28_1 C33_1 -168.83(15)
C33_1 C28_1 C29_1 C30_1 175.99(15)
C37_1 C30_1 C31_1 C32_1 -178.33(15)
P1_2 C1_2 C2_2 C3_2 -7.8(3)
P1_2 C5_2 C6_2 P2_2 -121.32(12)
P1_2 C5_2 C6_2 C7_2 64.62(18)
P1_2 C9_2 C10_2 C11_2 158.45(13)
P1_2 C9_2 C10_2 C15_2 -25.3(2)
P1_2 C9_2 C14_2 C13_2 -154.43(14)
P1_2 C9_2 C14_2 C23_2 30.9(3)
P2_2 C27_2 C28_2 C29_2 161.67(12)
P2_2 C27_2 C28_2 C33_2 -19.5(2)
P2_2 C27_2 C32_2 C31_2 -161.10(13)
P2_2 C27_2 C32_2 C41_2 24.3(2)
C1_2 P1_2 C5_2 C4_2 -48.30(13)
C1_2 P1_2 C5_2 C6_2 -167.87(12)
C1_2 P1_2 C9_2 C10_2 125.46(13)
C1_2 P1_2 C9_2 C14_2 -69.50(17)
C1_2 C2_2 C3_2 C4_2 20.0(3)
C2_2 C3_2 C4_2 C5_2 -54.5(2)
C3_2 C4_2 C5_2 P1_2 69.60(18)
C3_2 C4_2 C5_2 C6_2 -168.51(16)
C4_2 C5_2 C6_2 P2_2 121.41(14)
C4_2 C5_2 C6_2 C7_2 -52.6(2)
C5_2 P1_2 C1_2 C2_2 21.71(17)
C5_2 P1_2 C1_2 C8_2 -164.96(13)
C5_2 P1_2 C9_2 C10_2 -125.13(13)
C5_2 P1_2 C9_2 C14_2 39.91(18)
C6_2 P2_2 C27_2 C28_2 -85.86(15)
C6_2 P2_2 C27_2 C32_2 86.57(14)
C8_2 C1_2 C2_2 C3_2 179.01(17)
C9_2 P1_2 C1_2 C2_2 134.93(15)
C9_2 P1_2 C1_2 C8_2 -51.74(15)
C9_2 P1_2 C5_2 C4_2 -165.39(12)
C9_2 P1_2 C5_2 C6_2 75.05(13)
C9_2 C10_2 C11_2 C12_2 1.4(3)
C9_2 C10_2 C15_2 C16_2 -41.0(2)
C9_2 C10_2 C15_2 C17_2 -156.76(17)
C9_2 C10_2 C15_2 C18_2 83.9(2)
C9_2 C14_2 C23_2 C24_2 -120.1(2)
C9_2 C14_2 C23_2 C25_2 4.5(3)
C9_2 C14_2 C23_2 C26_2 121.11(19)
C10_2 C9_2 C14_2 C13_2 10.0(2)
C10_2 C9_2 C14_2 C23_2 -164.68(17)
C10_2 C11_2 C12_2 C13_2 3.8(3)
C10_2 C11_2 C12_2 C19_2 178.17(16)
C11_2 C10_2 C15_2 C16_2 135.39(16)
C11_2 C10_2 C15_2 C17_2 19.6(2)
C11_2 C10_2 C15_2 C18_2 -99.67(19)
C11_2 C12_2 C13_2 C14_2 -2.0(3)
C11_2 C12_2 C19_2 C20_2 -59.3(2)
C11_2 C12_2 C19_2 C21_2 -179.56(17)
C11_2 C12_2 C19_2 C22_2 58.9(2)
C12_2 C13_2 C14_2 C9_2 -5.0(3)
C12_2 C13_2 C14_2 C23_2 170.66(17)
C13_2 C12_2 C19_2 C20_2 114.6(2)
C13_2 C12_2 C19_2 C21_2 -5.7(3)
C13_2 C12_2 C19_2 C22_2 -127.21(19)
C13_2 C14_2 C23_2 C24_2 64.97(19)
C13_2 C14_2 C23_2 C25_2 -170.43(16)
C13_2 C14_2 C23_2 C26_2 -53.82(19)
C14_2 C9_2 C10_2 C11_2 -8.4(2)
C14_2 C9_2 C10_2 C15_2 167.89(16)
C15_2 C10_2 C11_2 C12_2 -175.25(16)
C19_2 C12_2 C13_2 C14_2 -176.04(17)
C27_2 P2_2 C6_2 C5_2 -169.09(13)
C27_2 P2_2 C6_2 C7_2 4.29(18)
C27_2 C28_2 C29_2 C30_2 2.4(2)
C27_2 C28_2 C33_2 C34_2 82.1(2)
C27_2 C28_2 C33_2 C35_2 -41.1(2)
C27_2 C28_2 C33_2 C36_2 -158.56(16)
C27_2 C32_2 C41_2 C42_2 166.81(16)
C27_2 C32_2 C41_2 C43_2 -73.3(2)
C27_2 C32_2 C41_2 C44_2 49.7(2)
C28_2 C27_2 C32_2 C31_2 11.6(2)
C28_2 C27_2 C32_2 C41_2 -163.05(15)
C28_2 C29_2 C30_2 C31_2 4.7(2)
C28_2 C29_2 C30_2 C37_2 -179.46(15)
C29_2 C28_2 C33_2 C34_2 -99.05(18)
C29_2 C28_2 C33_2 C35_2 137.67(16)
C29_2 C28_2 C33_2 C36_2 20.3(2)
C29_2 C30_2 C31_2 C32_2 -3.7(3)
C29_2 C30_2 C37_2 C38_2 -0.1(2)
C29_2 C30_2 C37_2 C39_2 -119.80(18)
C29_2 C30_2 C37_2 C40_2 120.23(18)
C30_2 C31_2 C32_2 C27_2 -4.3(2)
C30_2 C31_2 C32_2 C41_2 170.59(15)
C31_2 C30_2 C37_2 C38_2 175.67(15)
C31_2 C30_2 C37_2 C39_2 55.9(2)
C31_2 C30_2 C37_2 C40_2 -64.0(2)
C31_2 C32_2 C41_2 C42_2 -7.8(2)
C31_2 C32_2 C41_2 C43_2 112.09(18)
C31_2 C32_2 C41_2 C44_2 -124.88(17)
C32_2 C27_2 C28_2 C29_2 -10.7(2)
C32_2 C27_2 C28_2 C33_2 168.16(15)
C33_2 C28_2 C29_2 C30_2 -176.46(15)
C37_2 C30_2 C31_2 C32_2 -179.69(15)
